data_2210615
loop_
_publ_author_name
'Glidewell, Christopher'
'Low, John N.'
'Skakle, Janet M. S.'
'Wardell, James L.'

_publ_section_title
;
 A hydrogen-bonded chain of edge-fused rings in 5-nitroisatin
;
_journal_coeditor_code GG2007
_journal_issue 10
_journal_name_full 'Acta Crystallographica Section E'
_journal_page_first o4572
_journal_page_last o4574
_journal_paper_doi 10.1107/S1600536806037627
_journal_volume 62
_journal_year 2006
_chemical_formula_iupac 'C8 H4 N2 O4'
_chemical_formula_moiety 'C8 H4 N2 O4'
_chemical_formula_sum 'C8 H4 N2 O4'
_chemical_formula_weight 192.13
_chemical_name_systematic
;
5-nitroisatin
;
_space_group_IT_number 2
_symmetry_cell_setting triclinic
_symmetry_space_group_name_Hall '-P 1'
_symmetry_space_group_name_H-M 'P -1'
_atom_sites_solution_hydrogens geom
_atom_sites_solution_primary direct
_atom_sites_solution_secondary difmap
_cell_angle_alpha 87.322(3)
_cell_angle_beta 87.355(3)
_cell_angle_gamma 83.049(3)
_cell_formula_units_Z 4
_cell_length_a 5.5595(6)
_cell_length_b 12.0772(13)
_cell_length_c 12.2795(14)
_cell_measurement_reflns_used 4096
_cell_measurement_temperature 291(2)
_cell_measurement_theta_max 28.50
_cell_measurement_theta_min 2.33
_cell_volume 816.85(16)
_computing_cell_refinement 'SAINT (Bruker, 2000)'
_computing_data_collection 'SMART (Bruker, 2000)'
_computing_data_reduction SAINT
_computing_molecular_graphics 'PLATON (Spek, 2003)'
_computing_publication_material 'SHELXL97 and PRPKAPPA (Ferguson, 1999)'
_computing_structure_refinement 'SHELXL97 (Sheldrick, 1997)'
_computing_structure_solution 'SHELXS97 (Sheldrick, 1997)'
_diffrn_ambient_temperature 291(2)
_diffrn_measured_fraction_theta_full 0.985
_diffrn_measured_fraction_theta_max 0.985
_diffrn_measurement_device_type 'Bruker SMART 1000 CCD area-detector'
_diffrn_measurement_method '\f and \w'
_diffrn_radiation_monochromator graphite
_diffrn_radiation_source 'fine-focus sealed X-ray tube'
_diffrn_radiation_type 'Mo K\a'
_diffrn_radiation_wavelength 0.71073
_diffrn_reflns_av_R_equivalents 0.0403
_diffrn_reflns_av_sigmaI/netI 0.1180
_diffrn_reflns_limit_h_max 7
_diffrn_reflns_limit_h_min -7
_diffrn_reflns_limit_k_max 16
_diffrn_reflns_limit_k_min -9
_diffrn_reflns_limit_l_max 16
_diffrn_reflns_limit_l_min -16
_diffrn_reflns_number 6130
_diffrn_reflns_theta_full 28.50
_diffrn_reflns_theta_max 28.50
_diffrn_reflns_theta_min 2.33
_diffrn_standards_decay_% 0
_exptl_absorpt_coefficient_mu 0.129
_exptl_absorpt_correction_T_max 0.991
_exptl_absorpt_correction_T_min 0.954
_exptl_absorpt_correction_type multi-scan
_exptl_absorpt_process_details '(SADABS; Bruker, 2000)'
_exptl_crystal_colour colourless
_exptl_crystal_density_diffrn 1.562
_exptl_crystal_density_method 'not measured'
_exptl_crystal_description plate
_exptl_crystal_F_000 392
_exptl_crystal_size_max 0.28
_exptl_crystal_size_mid 0.12
_exptl_crystal_size_min 0.07
_refine_diff_density_max 0.467
_refine_diff_density_min -0.172
_refine_ls_extinction_method none
_refine_ls_goodness_of_fit_ref 1.000
_refine_ls_hydrogen_treatment constr
_refine_ls_matrix_type full
_refine_ls_number_parameters 253
_refine_ls_number_reflns 4096
_refine_ls_number_restraints 0
_refine_ls_restrained_S_all 1.000
_refine_ls_R_factor_all 0.1785
_refine_ls_R_factor_gt 0.0611
_refine_ls_shift/su_max 0.000
_refine_ls_shift/su_mean 0.000
_refine_ls_structure_factor_coef Fsqd
_refine_ls_weighting_details 'w=1/[\s^2^(Fo^2^)+(0.0209P)^2^] where P=(Fo^2^+2Fc^2^)/3'
_refine_ls_weighting_scheme calc
_refine_ls_wR_factor_gt 0.0969
_refine_ls_wR_factor_ref 0.1090
_reflns_number_gt 1331
_reflns_number_total 4096
_reflns_threshold_expression I>2\s(I)
_cod_data_source_file gg2007.cif
_cod_data_source_block I
_cod_database_code 2210615
_cod_database_fobs_code 2210615

loop_
_symmetry_equiv_pos_as_xyz
'x, y, z'
'-x, -y, -z'

loop_
_atom_site_type_symbol
_atom_site_label
_atom_site_fract_x
_atom_site_fract_y
_atom_site_fract_z
_atom_site_U_iso_or_equiv
_atom_site_adp_type
_atom_site_calc_flag
_atom_site_refinement_flags
_atom_site_occupancy
N N11 0.3270(4) 0.52765(19) 0.6854(2) 0.0572(7) Uani d . 1
C C11 0.5305(5) 0.4543(3) 0.6734(3) 0.0540(9) Uani d . 1
O O11 0.5875(3) 0.39001(17) 0.60197(17) 0.0665(6) Uani d . 1
C C12 0.6815(6) 0.4705(3) 0.7740(3) 0.0601(9) Uani d . 1
O O12 0.8707(4) 0.41752(17) 0.79350(18) 0.0800(7) Uani d . 1
C C13 0.5357(5) 0.5591(2) 0.8353(2) 0.0502(8) Uani d . 1
C C14 0.5719(5) 0.6104(3) 0.9294(2) 0.0596(9) Uani d . 1
C C15 0.3956(6) 0.6924(3) 0.9633(3) 0.0604(9) Uani d . 1
N N15 0.4302(7) 0.7516(3) 1.0631(3) 0.0870(10) Uani d . 1
O O151 0.5978(6) 0.7118(2) 1.1205(2) 0.1182(11) Uani d . 1
O O152 0.2903(5) 0.8343(2) 1.0838(2) 0.1104(10) Uani d . 1
C C16 0.1877(6) 0.7245(3) 0.9071(3) 0.0639(9) Uani d . 1
C C17 0.1489(5) 0.6716(2) 0.8130(3) 0.0625(9) Uani d . 1
C C18 0.3247(5) 0.5898(2) 0.7790(2) 0.0504(8) Uani d . 1
N N21 -0.0737(4) 0.71675(19) 0.4343(2) 0.0621(8) Uani d . 1
C C21 -0.1946(6) 0.6865(3) 0.5280(3) 0.0621(9) Uani d . 1
O O21 -0.1308(4) 0.61082(18) 0.59215(18) 0.0763(7) Uani d . 1
C C22 -0.4299(6) 0.7701(3) 0.5318(3) 0.0698(10) Uani d . 1
O O22 -0.5799(5) 0.7723(2) 0.6023(2) 0.1049(9) Uani d . 1
C C23 -0.4190(5) 0.8428(2) 0.4307(2) 0.0549(8) Uani d . 1
C C24 -0.5712(6) 0.9294(3) 0.3880(3) 0.0731(10) Uani d . 1
C C25 -0.5048(7) 0.9777(3) 0.2914(4) 0.0791(11) Uani d . 1
N N25 -0.6688(8) 1.0689(3) 0.2399(4) 0.1154(15) Uani d . 1
O O251 -0.8492(6) 1.1031(3) 0.2982(3) 0.1604(17) Uani d . 1
O O252 -0.6190(6) 1.1048(3) 0.1501(3) 0.1631(17) Uani d . 1
C C26 -0.2895(7) 0.9444(3) 0.2369(3) 0.0812(11) Uani d . 1
C C27 -0.1306(6) 0.8572(3) 0.2793(3) 0.0706(10) Uani d . 1
C C28 -0.2009(5) 0.8062(2) 0.3768(3) 0.0557(8) Uani d . 1
H H11 0.2117 0.5352 0.6403 0.069 Uiso calc R 1
H H14 0.7106 0.5903 0.9688 0.072 Uiso calc R 1
H H16 0.0742 0.7815 0.9323 0.077 Uiso calc R 1
H H17 0.0088 0.6909 0.7744 0.075 Uiso calc R 1
H H21 0.0656 0.6843 0.4129 0.075 Uiso calc R 1
H H24 -0.7167 0.9545 0.4243 0.088 Uiso calc R 1
H H26 -0.2496 0.9804 0.1711 0.097 Uiso calc R 1
H H27 0.0169 0.8341 0.2437 0.085 Uiso calc R 1

loop_
_atom_site_aniso_label
_atom_site_aniso_U_11
_atom_site_aniso_U_22
_atom_site_aniso_U_33
_atom_site_aniso_U_12
_atom_site_aniso_U_13
_atom_site_aniso_U_23
N11 0.0482(17) 0.0578(17) 0.0646(19) 0.0037(13) -0.0135(13) -0.0073(14)
C11 0.053(2) 0.046(2) 0.064(2) -0.0084(16) -0.0050(18) -0.0027(17)
O11 0.0613(15) 0.0629(15) 0.0755(17) 0.0028(11) -0.0079(12) -0.0256(12)
C12 0.048(2) 0.061(2) 0.071(2) -0.0081(17) -0.0072(18) 0.0146(18)
O12 0.0617(15) 0.0758(16) 0.0988(19) 0.0089(12) -0.0162(13) 0.0053(13)
C13 0.050(2) 0.049(2) 0.051(2) -0.0031(15) -0.0012(17) -0.0018(16)
C14 0.053(2) 0.067(2) 0.059(2) -0.0110(17) -0.0023(18) 0.0049(18)
C15 0.070(2) 0.065(2) 0.051(2) -0.0243(19) 0.0047(19) -0.0083(18)
N15 0.098(3) 0.092(3) 0.077(3) -0.032(2) 0.007(2) -0.019(2)
O151 0.131(3) 0.134(3) 0.099(2) -0.029(2) -0.035(2) -0.0329(18)
O152 0.118(2) 0.116(2) 0.101(2) -0.0201(18) 0.0192(18) -0.0535(18)
C16 0.065(2) 0.055(2) 0.071(3) -0.0070(17) 0.008(2) -0.0085(18)
C17 0.055(2) 0.062(2) 0.068(3) 0.0018(17) -0.0009(18) -0.0056(18)
C18 0.050(2) 0.055(2) 0.046(2) -0.0057(16) 0.0025(16) -0.0014(16)
N21 0.0507(17) 0.0605(18) 0.072(2) 0.0061(13) -0.0037(15) -0.0008(15)
C21 0.057(2) 0.061(2) 0.070(3) -0.0070(18) -0.0160(19) -0.0118(19)
O21 0.0721(16) 0.0747(17) 0.0816(18) -0.0048(12) -0.0245(13) 0.0130(13)
C22 0.058(2) 0.084(3) 0.070(3) -0.0134(19) 0.0164(19) -0.038(2)
O22 0.115(2) 0.102(2) 0.097(2) -0.0168(16) 0.0296(17) -0.0162(15)
C23 0.057(2) 0.049(2) 0.058(2) -0.0044(16) -0.0006(17) -0.0028(17)
C24 0.056(2) 0.051(2) 0.112(3) -0.0058(18) -0.003(2) -0.008(2)
C25 0.075(3) 0.054(2) 0.110(4) -0.009(2) -0.033(2) 0.009(2)
N25 0.098(3) 0.071(3) 0.180(5) -0.027(2) -0.047(3) 0.040(3)
O251 0.098(3) 0.097(3) 0.278(5) 0.005(2) -0.036(3) 0.057(3)
O252 0.188(4) 0.120(3) 0.188(4) -0.049(2) -0.085(3) 0.085(3)
C26 0.107(3) 0.066(3) 0.076(3) -0.032(2) -0.018(2) 0.013(2)
C27 0.068(2) 0.070(3) 0.075(3) -0.0117(19) 0.007(2) -0.008(2)
C28 0.055(2) 0.053(2) 0.061(2) -0.0076(17) -0.0075(18) -0.0078(17)

loop_
_atom_type_symbol
_atom_type_description
_atom_type_scat_dispersion_real
_atom_type_scat_dispersion_imag
_atom_type_scat_source
C C 0.0033 0.0016 'International Tables Vol C Tables 4.2.6.8 and 6.1.1.4'
H H 0.0000 0.0000 'International Tables Vol C Tables 4.2.6.8 and 6.1.1.4'
N N 0.0061 0.0033 'International Tables Vol C Tables 4.2.6.8 and 6.1.1.4'
O O 0.0106 0.0060 'International Tables Vol C Tables 4.2.6.8 and 6.1.1.4'

loop_
_geom_angle_atom_site_label_1
_geom_angle_atom_site_label_2
_geom_angle_atom_site_label_3
_geom_angle
_geom_angle_publ_flag
C11 N11 C18 112.8(3) no
C11 N11 H11 123.6 no
C18 N11 H11 123.6 no
O11 C11 N11 129.0(3) no
O11 C11 C12 126.2(3) no
N11 C11 C12 104.7(3) no
O12 C12 C13 130.5(3) no
O12 C12 C11 124.4(3) no
C13 C12 C11 105.1(2) no
C14 C13 C18 120.0(3) no
C14 C13 C12 132.9(3) no
C18 C13 C12 107.1(3) no
C13 C14 C15 117.4(3) no
C13 C14 H14 121.3 no
C15 C14 H14 121.3 no
C14 C15 C16 123.0(3) no
C14 C15 N15 119.1(3) no
C16 C15 N15 117.9(3) no
O152 N15 O151 124.8(4) no
O152 N15 C15 118.4(4) no
O151 N15 C15 116.9(4) no
C15 C16 C17 119.7(3) no
C15 C16 H16 120.2 no
C17 C16 H16 120.2 no
C18 C17 C16 117.4(3) no
C18 C17 H17 121.3 no
C16 C17 H17 121.3 no
C17 C18 C13 122.5(3) no
C17 C18 N11 127.2(3) no
C13 C18 N11 110.2(3) no
C21 N21 C28 112.6(3) no
C21 N21 H21 123.7 no
C28 N21 H21 123.7 no
O21 C21 N21 127.0(3) no
O21 C21 C22 128.7(3) no
N21 C21 C22 104.3(3) no
O22 C22 C23 129.2(3) no
O22 C22 C21 124.8(4) no
C23 C22 C21 106.0(3) no
C24 C23 C28 120.7(3) no
C24 C23 C22 133.6(3) no
C28 C23 C22 105.7(2) no
C25 C24 C23 118.2(3) no
C25 C24 H24 120.9 no
C23 C24 H24 120.9 no
C24 C25 C26 122.4(3) no
C24 C25 N25 120.0(4) no
C26 C25 N25 117.5(4) no
O252 N25 O251 125.8(4) no
O252 N25 C25 119.7(5) no
O251 N25 C25 114.4(5) no
C25 C26 C27 120.4(3) no
C25 C26 H26 119.8 no
C27 C26 H26 119.8 no
C28 C27 C26 117.2(3) no
C28 C27 H27 121.4 no
C26 C27 H27 121.4 no
C27 C28 C23 121.1(3) no
C27 C28 N21 127.5(3) no
C23 C28 N21 111.4(3) no

loop_
_geom_bond_atom_site_label_1
_geom_bond_atom_site_label_2
_geom_bond_distance
_geom_bond_publ_flag
N11 C11 1.357(3) no
N11 C18 1.401(3) no
N11 H11 0.86 no
C11 O11 1.205(3) no
C11 C12 1.558(4) y
C12 O12 1.191(3) no
C12 C13 1.476(4) no
C13 C14 1.371(4) no
C13 C18 1.392(4) no
C14 C15 1.371(4) no
C14 H14 0.93 no
C15 C16 1.380(4) no
C15 N15 1.479(4) no
N15 O152 1.218(3) no
N15 O151 1.232(3) no
C16 C17 1.384(4) no
C16 H16 0.93 no
C17 C18 1.368(3) no
C17 H17 0.93 no
N21 C21 1.363(4) no
N21 C28 1.399(3) no
N21 H21 0.86 no
C21 O21 1.209(3) no
C21 C22 1.552(4) y
C22 O22 1.173(3) no
C22 C23 1.489(4) no
C23 C24 1.363(4) no
C23 C28 1.388(4) no
C24 C25 1.353(4) no
C24 H24 0.93 no
C25 C26 1.370(4) no
C25 N25 1.479(4) no
N25 O252 1.200(4) no
N25 O251 1.245(4) no
C26 C27 1.388(4) no
C26 H26 0.93 no
C27 C28 1.383(4) no
C27 H27 0.93 no

loop_
_geom_hbond_atom_site_label_D
_geom_hbond_atom_site_label_H
_geom_hbond_atom_site_label_A
_geom_hbond_site_symmetry_A
_geom_hbond_distance_DH
_geom_hbond_distance_HA
_geom_hbond_distance_DA
_geom_hbond_angle_DHA
_geom_hbond_publ_flag
N11 H11 O21 . 0.86 2.11 2.888(3) 151 y
N21 H21 O11 2_666 0.86 2.03 2.875(3) 168 y
C27 H27 O152 1_554 0.93 2.43 3.272(4) 151 y

loop_
_geom_torsion_atom_site_label_1
_geom_torsion_atom_site_label_2
_geom_torsion_atom_site_label_3
_geom_torsion_atom_site_label_4
_geom_torsion
_geom_torsion_publ_flag
C18 N11 C11 O11 -179.5(3) no
C18 N11 C11 C12 0.4(3) no
O11 C11 C12 O12 -2.4(5) no
N11 C11 C12 O12 177.6(3) no
O11 C11 C12 C13 179.2(3) no
N11 C11 C12 C13 -0.8(3) no
O12 C12 C13 C14 2.4(6) no
C11 C12 C13 C14 -179.4(3) no
O12 C12 C13 C18 -177.5(3) no
C11 C12 C13 C18 0.8(3) no
C18 C13 C14 C15 -0.9(4) no
C12 C13 C14 C15 179.3(3) no
C13 C14 C15 C16 -0.1(5) no
C13 C14 C15 N15 -178.6(3) no
C14 C15 N15 O151 -11.5(5) y
C14 C15 N15 O152 169.8(3) y
C16 C15 N15 O152 -8.7(4) no
C16 C15 N15 O151 169.9(3) no
C14 C15 C16 C17 1.2(5) no
N15 C15 C16 C17 179.7(3) no
C15 C16 C17 C18 -1.2(4) no
C16 C17 C18 C13 0.2(4) no
C16 C17 C18 N11 -178.3(3) no
C14 C13 C18 C17 0.9(4) no
C12 C13 C18 C17 -179.3(3) no
C14 C13 C18 N11 179.6(2) no
C12 C13 C18 N11 -0.6(3) no
C11 N11 C18 C17 178.7(3) no
C11 N11 C18 C13 0.1(3) no
C28 N21 C21 O21 178.2(3) no
C28 N21 C21 C22 -1.2(3) no
O21 C21 C22 O22 2.3(6) no
N21 C21 C22 O22 -178.4(3) no
O21 C21 C22 C23 -178.1(3) no
N21 C21 C22 C23 1.3(3) no
O22 C22 C23 C24 -1.2(7) no
C21 C22 C23 C24 179.1(4) no
O22 C22 C23 C28 178.7(4) no
C21 C22 C23 C28 -0.9(4) no
C28 C23 C24 C25 0.6(5) no
C22 C23 C24 C25 -179.4(4) no
C23 C24 C25 C26 -1.4(6) no
C23 C24 C25 N25 177.6(3) no
C24 C25 N25 O251 8.0(6) y
C24 C25 N25 O252 -173.5(4) y
C26 C25 N25 O252 5.5(6) no
C26 C25 N25 O251 -172.9(4) no
C24 C25 C26 C27 0.8(6) no
N25 C25 C26 C27 -178.2(3) no
C25 C26 C27 C28 0.6(5) no
C26 C27 C28 C23 -1.4(5) no
C26 C27 C28 N21 179.3(3) no
C24 C23 C28 C27 0.8(5) no
C22 C23 C28 C27 -179.1(3) no
C24 C23 C28 N21 -179.8(3) no
C22 C23 C28 N21 0.3(4) no
C21 N21 C28 C27 180.0(3) no
C21 N21 C28 C23 0.6(4) no

loop_
_cod_related_entry_id
_cod_related_entry_database
_cod_related_entry_code
1 ChemSpider 3857911
